data_7228428
loop_
_publ_author_name
'Martinez-Casado, Francisco Javier Javier'
'Ramos Riesco, Miguel'
'Cheda, Jose A.'
'Redondo Y\'elamos, Mar\'ia Isabel'
'Garrido, Leoncio'
'Fernandez-Martinez, Alejandro'
'Garc\'ia-Barriocanal, Javier'
'da Silva, Ivan'
'Duran-Olivencia, Miguel A.'
'Poulain, Agnieszka'

_publ_section_title
;
 Lead(II) Soaps: Crystal Structures, Polymorphism, Solid and Liquid
 Mesophases
;
_journal_name_full 'Phys. Chem. Chem. Phys.'
_journal_paper_doi 10.1039/C7CP02351K
_journal_year 2017
_chemical_formula_moiety '(C16 H30 Pb1 O4)n'
_chemical_formula_sum 'C16 H30 O4 Pb'
_chemical_formula_weight 493.59
_chemical_name_common 'Lead(II) octanoate'
_chemical_name_systematic catena-poly[[(octanoato-O,O')lead(II)]-[mu]-octanoato-O,O':O:O']
_space_group_IT_number 2
_symmetry_cell_setting triclinic
_symmetry_space_group_name_Hall '-P 1'
_symmetry_space_group_name_H-M 'P -1'
_audit_update_record
;
2016-04-12 deposited with the CCDC.
2017-06-07 downloaded from the CCDC.
;
_cell_angle_alpha 88.1812(8)
_cell_angle_beta 85.2246(7)
_cell_angle_gamma 89.1022(7)
_cell_formula_units_Z 2
_cell_length_a 4.86902(3)
_cell_length_b 7.30619(5)
_cell_length_c 25.6951(2)
_cell_measurement_reflns_used 3494
_cell_measurement_temperature 298
_cell_measurement_theta_max 70.0
_cell_measurement_theta_min 2.0
_cell_volume 910.367(11)
_computing_structure_refinement FULLPROF
_diffrn_ambient_temperature 298
_diffrn_detector 'area detector'
_diffrn_detector_area_resol_mean 5.81
_diffrn_detector_type 'Pilatus 100K'
_diffrn_measurement_device_type 'Beamline I711/MAX IV Laboratory'
_diffrn_measurement_method '2\q scan'
_diffrn_radiation_monochromator Si(111)
_diffrn_radiation_wavelength 0.994100
_diffrn_source Synchrotron
_exptl_absorpt_coefficient_mu 9.28
_exptl_absorpt_correction_type cylinder
_exptl_absorpt_process_details muR=0.32
_exptl_crystal_colour colorless
_exptl_crystal_density_diffrn 1.785
_pd_block_diffractogram_id Pb(C8)2_1
_pd_instr_location ' ?'
_pd_meas_2theta_range_inc 0.008000
_pd_meas_2theta_range_max 73.91900
_pd_meas_2theta_range_min 0.01500
_pd_meas_number_of_points 9239
_pd_meas_scan_method cont
_pd_proc_2theta_range_inc 0.008000
_pd_proc_2theta_range_max 73.9075
_pd_proc_2theta_range_min 0.0035
_pd_proc_ls_background_function 'Interpolation of points'
_pd_proc_ls_pref_orient_corr ' ?'
_pd_proc_ls_profile_function Pseudo-Voigt
_pd_proc_ls_prof_R_factor 6.8026
_pd_proc_ls_prof_wR_expected 7.6057
_pd_proc_ls_prof_wR_factor 10.3173
_pd_proc_wavelength 0.994100
_pd_spec_mounting 'borosilicate capillary'
_pd_spec_mount_mode transmission
_pd_spec_shape cylinder
_refine_ls_goodness_of_fit_all 1.388
_refine_ls_number_parameters 98
_refine_ls_number_reflns 3494
_refine_ls_number_restraints 0
_refine_ls_R_I_factor 4.0026
_cod_data_source_file c7cp02351k2.cif
_cod_data_source_block PbC8
_cod_depositor_comments
;
The following automatic conversions were performed:

'_symmetry_cell_setting' value 'Triclinic' changed to 'triclinic'
according to
/home/data/users/saulius/crontab/automatic-downloads/rss-feeds/RSC/lib/dictionaries/cif_core.dic
dictionary named 'cif_core.dic' version 2.4.2 from 2011-04-26.

Automatic conversion script
Id: cif_fix_values 4973 2017-02-22 13:04:09Z antanas 
;
_cod_original_cell_volume 910.369(12)
_cod_database_code 7228428
_pd_proc_ls_prof_cr_factor 10.8584
_pd_proc_ls_prof_cwr_factor 14.7283
_pd_proc_ls_prof_cwr_expected 10.8573
_pd_proc_ls_prof_chi2 1.8402
_pd_proc_ls_prof_echi2 1.9252

loop_
_symmetry_equiv_pos_as_xyz
x,y,z
-x,-y,-z

loop_
_atom_site_label
_atom_site_fract_x
_atom_site_fract_y
_atom_site_fract_z
_atom_site_U_iso_or_equiv
_atom_site_occupancy
_atom_site_adp_type
_atom_site_type_symbol
Pb1 0.79324 0.24667 0.52837 0.00714 1.00000 Uiso Pb
O1 1.22170 0.26990 0.57461 0.032(4) 1.00000 Uiso O
O2 0.83210 0.19420 0.61961 0.032(4) 1.00000 Uiso O
O3 0.81450 -0.10330 0.53260 0.032(4) 1.00000 Uiso O
O4 0.83210 0.59520 0.54780 0.032(4) 1.00000 Uiso O
C1 1.08500 0.24300 0.61680 0.032(4) 1.00000 Uiso C
C2 1.22210 0.27540 0.66820 0.032(4) 1.00000 Uiso C
H2A 1.40480 0.20920 0.66720 0.032(4) 1.00000 Uiso H
H2B 1.25920 0.41000 0.67020 0.032(4) 1.00000 Uiso H
C3 1.04320 0.20970 0.71800 0.032(4) 1.00000 Uiso C
H3A 0.85650 0.27040 0.71830 0.032(4) 1.00000 Uiso H
H3B 1.01610 0.07360 0.71740 0.032(4) 1.00000 Uiso H
C4 1.17960 0.25510 0.76710 0.032(4) 1.00000 Uiso C
H4A 1.20630 0.39130 0.76750 0.032(4) 1.00000 Uiso H
H4B 1.36690 0.19510 0.76650 0.032(4) 1.00000 Uiso H
C5 1.00730 0.19070 0.81760 0.032(4) 1.00000 Uiso C
H5A 0.81730 0.24650 0.81760 0.032(4) 1.00000 Uiso H
H5B 0.98730 0.05380 0.81800 0.032(4) 1.00000 Uiso H
C6 1.13700 0.24260 0.86700 0.032(4) 1.00000 Uiso C
H6A 1.16180 0.37910 0.86600 0.032(4) 1.00000 Uiso H
H6B 1.32470 0.18390 0.86740 0.032(4) 1.00000 Uiso H
C7 0.96350 0.18400 0.91770 0.032(4) 1.00000 Uiso C
H7A 0.77740 0.24540 0.91770 0.032(4) 1.00000 Uiso H
H7B 0.93400 0.04800 0.91820 0.032(4) 1.00000 Uiso H
C8 1.09700 0.23160 0.96700 0.032(4) 1.00000 Uiso C
H8A 0.97560 0.19050 0.99770 0.032(4) 1.00000 Uiso H
H8B 1.12310 0.36650 0.96730 0.032(4) 1.00000 Uiso H
H8C 1.27960 0.16870 0.96780 0.032(4) 1.00000 Uiso H
C9 0.74120 -0.25180 0.56200 0.032(4) 1.00000 Uiso C
C10 0.54500 -0.23030 0.60740 0.032(4) 1.00000 Uiso C
H10A 0.38310 -0.31330 0.60540 0.032(4) 1.00000 Uiso H
H10B 0.47470 -0.10040 0.60820 0.032(4) 1.00000 Uiso H
C11 0.69870 -0.28140 0.65950 0.032(4) 1.00000 Uiso C
H11A 0.74650 -0.41570 0.66020 0.032(4) 1.00000 Uiso H
H11B 0.87640 -0.21160 0.65800 0.032(4) 1.00000 Uiso H
C12 0.52900 -0.23930 0.70920 0.032(4) 1.00000 Uiso C
H12A 0.34640 -0.30270 0.70970 0.032(4) 1.00000 Uiso H
H12B 0.49160 -0.10370 0.70960 0.032(4) 1.00000 Uiso H
C13 0.67270 -0.30040 0.75880 0.032(4) 1.00000 Uiso C
H13A 0.70440 -0.43670 0.75890 0.032(4) 1.00000 Uiso H
H13B 0.85810 -0.24030 0.75770 0.032(4) 1.00000 Uiso H
C14 0.50400 -0.25170 0.80960 0.032(4) 1.00000 Uiso C
H14A 0.47950 -0.11490 0.81030 0.032(4) 1.00000 Uiso H
H14B 0.31500 -0.30700 0.81000 0.032(4) 1.00000 Uiso H
C15 0.63950 -0.31980 0.85830 0.032(4) 1.00000 Uiso C
H15A 0.82630 -0.26230 0.85830 0.032(4) 1.00000 Uiso H
H15B 0.66750 -0.45620 0.85720 0.032(4) 1.00000 Uiso H
C16 0.46700 -0.27500 0.90960 0.032(4) 1.00000 Uiso C
H16A 0.56640 -0.32250 0.93950 0.032(4) 1.00000 Uiso H
H16B 0.28350 -0.33400 0.91050 0.032(4) 1.00000 Uiso H
H16C 0.44250 -0.14000 0.91150 0.032(4) 1.00000 Uiso H

loop_
_atom_type_symbol
_atom_type_scat_Cromer_Mann_a1
_atom_type_scat_Cromer_Mann_b1
_atom_type_scat_Cromer_Mann_a2
_atom_type_scat_Cromer_Mann_b2
_atom_type_scat_Cromer_Mann_a3
_atom_type_scat_Cromer_Mann_b3
_atom_type_scat_Cromer_Mann_a4
_atom_type_scat_Cromer_Mann_b4
_atom_type_scat_Cromer_Mann_c
_atom_type_scat_dispersion_real
_atom_type_scat_dispersion_imag
_atom_type_scat_source
pb 31.06170 0.69020 13.06370 2.35760 18.44200 8.61800 5.96960 47.25790 13.41180 -8.48100 4.23100 International_Tables_for_Crystallography_Vol.C(1991)_Tables_6.1.1.4_and_6.1.1.5
o 3.04850 13.27710 2.28680 5.70110 1.54630 0.32390 0.86700 32.90890 0.25080 0.00800 0.00600 International_Tables_for_Crystallography_Vol.C(1991)_Tables_6.1.1.4_and_6.1.1.5
c 2.31000 20.84390 1.02000 10.20750 1.58860 0.56870 0.86500 51.65120 0.21560 0.00200 0.00200 International_Tables_for_Crystallography_Vol.C(1991)_Tables_6.1.1.4_and_6.1.1.5
h 0.49300 10.51090 0.32291 26.12570 0.14019 3.14236 0.04081 57.79970 0.00304 0.00000 0.00000 International_Tables_for_Crystallography_Vol.C(1991)_Tables_6.1.1.4_and_6.1.1.5

loop_
_geom_angle_atom_site_label_1
_geom_angle_atom_site_label_2
_geom_angle_atom_site_label_3
_geom_angle
_geom_angle_site_symmetry_1
_geom_angle_site_symmetry_3
O1 Pb1 O2 53.68182 1_555 1_555
O1 Pb1 O3 92.14573 1_555 1_555
O1 Pb1 O3 74.01250 1_555 2_756
O1 Pb1 O4 74.87753 1_555 1_555
O1 Pb1 O4 76.81184 1_555 2_766
O2 Pb1 O3 79.83392 1_555 1_555
O2 Pb1 O3 115.17097 1_555 2_756
O2 Pb1 O4 85.74226 1_555 1_555
O2 Pb1 O4 129.65724 1_555 2_766
O3 Pb1 O3 65.48245 1_555 2_756
O3 Pb1 O4 164.62369 1_555 1_555
O3 Pb1 O4 113.81215 1_555 2_766
O3 Pb1 C1 87.95364 1_555 1_555
O3 Pb1 O4 117.10603 2_756 1_555
O3 Pb1 O4 48.59087 2_756 2_766
O3 Pb1 C1 95.89526 2_756 1_555
O4 Pb1 O4 71.79994 1_555 2_766
O4 Pb1 C1 76.75216 1_555 1_555
O4 Pb1 C1 102.36366 2_766 1_555
Pb1 O1 O2 60.61622 1_555 1_555
Pb1 O1 C1 89.60632 1_555 1_555
Pb1 O1 C2 123.34677 1_555 1_555
O2 O1 C2 63.93500 1_555 1_555
Pb1 O2 O1 65.70195 1_555 1_555
Pb1 O2 C1 93.50769 1_555 1_555
Pb1 O2 C2 126.42347 1_555 1_555
Pb1 O2 C3 159.55673 1_555 1_555
O1 O2 C2 62.00896 1_555 1_555
O1 O2 C3 95.15719 1_555 1_555
C1 O2 C3 66.95776 1_555 1_555
Pb1 O3 Pb1 114.51752 1_555 2_756
Pb1 O3 O3 57.95057 1_555 2_756
Pb1 O3 O4 172.34352 1_555 1_545
Pb1 O3 C9 144.07161 1_555 1_555
Pb1 O3 C10 112.39514 1_555 1_555
Pb1 O3 O3 56.56697 2_756 2_756
Pb1 O3 O4 70.40049 2_756 1_545
Pb1 O3 C9 99.27106 2_756 1_555
Pb1 O3 C10 130.95418 2_756 1_555
O3 O3 O4 126.62400 2_756 1_545
O3 O3 C9 153.22911 2_756 1_555
O3 O3 C10 163.75471 2_756 1_555
O4 O3 C10 61.53904 1_545 1_555
Pb1 O4 Pb1 108.20008 1_555 2_766
Pb1 O4 O3 157.47363 1_555 1_565
Pb1 O4 C9 154.74518 1_555 1_565
Pb1 O4 C10 127.65594 1_555 1_565
Pb1 O4 O3 61.00862 2_766 1_565
Pb1 O4 C9 92.20731 2_766 1_565
Pb1 O4 C10 123.10091 2_766 1_565
O3 O4 C10 62.92537 1_565 1_565
Pb1 C1 O1 63.97374 1_555 1_555
Pb1 C1 O2 59.03738 1_555 1_555
Pb1 C1 C2 169.51140 1_555 1_555
Pb1 C1 C3 144.52028 1_555 1_555
O1 C1 O2 122.31632 1_555 1_555
O1 C1 C2 118.72061 1_555 1_555
O1 C1 C3 151.48705 1_555 1_555
O2 C1 C2 118.93507 1_555 1_555
O2 C1 C3 85.98438 1_555 1_555
O1 C2 O2 54.05604 1_555 1_555
O1 C2 C3 139.56111 1_555 1_555
O1 C2 C4 173.56258 1_555 1_555
O2 C2 C3 86.28101 1_555 1_555
O2 C2 C4 120.08552 1_555 1_555
C1 C2 C3 113.18974 1_555 1_555
C1 C2 C4 147.26868 1_555 1_555
O2 C3 C2 60.26865 1_555 1_555
O2 C3 C4 168.48404 1_555 1_555
O2 C3 C5 154.07202 1_555 1_555
C1 C3 C4 144.14949 1_555 1_555
C1 C3 C5 177.66251 1_555 1_555
C2 C3 C4 110.82230 1_555 1_555
C2 C3 C5 145.04373 1_555 1_555
C2 C4 C5 147.25662 1_555 1_555
C2 C4 C6 178.68835 1_555 1_555
C3 C4 C5 112.25356 1_555 1_555
C3 C4 C6 145.63812 1_555 1_555
C3 C5 C6 146.01270 1_555 1_555
C3 C5 C7 177.82022 1_555 1_555
C4 C5 C6 112.53104 1_555 1_555
C4 C5 C7 146.18234 1_555 1_555
C4 C6 C7 147.17128 1_555 1_555
C4 C6 C8 179.61438 1_555 1_555
C5 C6 C7 113.15005 1_555 1_555
C5 C6 C8 146.33414 1_555 1_555
C5 C7 C8 146.22360 1_555 1_555
C6 C7 C8 113.06240 1_555 1_555
O3 C9 O4 118.67204 1_555 1_545
O3 C9 C10 118.71684 1_555 1_555
O3 C9 C11 127.30621 1_555 1_555
O4 C9 C10 122.49134 1_545 1_555
O4 C9 C11 103.88448 1_545 1_555
O3 C10 O4 55.53559 1_555 1_545
O3 C10 C11 118.31728 1_555 1_555
O3 C10 C12 140.11089 1_555 1_555
O4 C10 C11 97.88219 1_545 1_555
O4 C10 C12 128.06291 1_545 1_555
C9 C10 C11 108.68446 1_555 1_555
C9 C10 C12 140.03358 1_555 1_555
C9 C11 C12 146.53061 1_555 1_555
C9 C11 C13 177.34273 1_555 1_555
C10 C11 C12 113.56722 1_555 1_555
C10 C11 C13 147.75177 1_555 1_555
C10 C12 C13 147.30424 1_555 1_555
C10 C12 C14 178.84108 1_555 1_555
C11 C12 C13 112.77368 1_555 1_555
C11 C12 C14 146.04655 1_555 1_555
C11 C13 C14 145.75130 1_555 1_555
C11 C13 C15 179.21416 1_555 1_555
C12 C13 C14 112.84596 1_555 1_555
C12 C13 C15 146.38901 1_555 1_555
C12 C14 C15 146.50757 1_555 1_555
C12 C14 C16 177.76053 1_555 1_555
C13 C14 C15 112.71368 1_555 1_555
C13 C14 C16 146.42929 1_555 1_555
C13 C15 C16 146.59947 1_555 1_555
C14 C15 C16 112.92767 1_555 1_555

loop_
_geom_bond_atom_site_label_1
_geom_bond_atom_site_label_2
_geom_bond_distance
_geom_bond_site_symmetry_2
Pb1 O1 2.49585 1_555
Pb1 O2 2.38613 1_555
Pb1 O3 2.55665 1_555
Pb1 O3 2.59666 2_756
Pb1 O4 2.62314 1_555
Pb1 O4 2.79665 2_766
Pb1 C1 2.77744 1_555
O1 Pb1 2.49585 1_555
O1 O2 2.20646 1_555
O1 C1 1.23584 1_555
O1 C2 2.40658 1_555
O2 Pb1 2.38613 1_555
O2 O1 2.20646 1_555
O2 C1 1.28294 1_555
O2 C2 2.44821 1_555
O2 C3 2.81341 1_555
O3 Pb1 2.55665 1_555
O3 Pb1 2.59666 2_756
O3 O3 2.78735 2_756
O3 O4 2.22651 1_545
O3 C9 1.33807 1_555
O3 C10 2.40457 1_555
O4 Pb1 2.62314 1_555
O4 Pb1 2.79665 2_766
O4 O3 2.22651 1_565
O4 C9 1.24984 1_565
O4 C10 2.37413 1_565
C1 Pb1 2.77744 1_555
C1 O1 1.23584 1_555
C1 O2 1.28294 1_555
C1 C2 1.55485 1_555
C1 C3 2.59532 1_555
C2 O1 2.40658 1_555
C2 O2 2.44821 1_555
C2 C1 1.55485 1_555
C2 C3 1.55407 1_555
C2 C4 2.53224 1_555
C3 O2 2.81341 1_555
C3 C1 2.59532 1_555
C3 C2 1.55407 1_555
C3 C4 1.52177 1_555
C3 C5 2.55014 1_555
C4 C2 2.53224 1_555
C4 C3 1.52177 1_555
C4 C5 1.54962 1_555
C4 C6 2.55688 1_555
C5 C3 2.55014 1_555
C5 C4 1.54962 1_555
C5 C6 1.52491 1_555
C5 C7 2.56213 1_555
C6 C4 2.55688 1_555
C6 C5 1.52491 1_555
C6 C7 1.54492 1_555
C6 C8 2.55946 1_555
C7 C5 2.56213 1_555
C7 C6 1.54492 1_555
C7 C8 1.52326 1_555
C8 C6 2.55946 1_555
C8 C7 1.52326 1_555
C9 O3 1.33807 1_555
C9 O4 1.24984 1_545
C9 C10 1.45586 1_555
C9 C11 2.49934 1_555
C10 O3 2.40457 1_555
C10 O4 2.37413 1_545
C10 C9 1.45586 1_555
C10 C11 1.61800 1_555
C10 C12 2.60920 1_555
C11 C9 2.49934 1_555
C11 C10 1.61800 1_555
C11 C12 1.49982 1_555
C11 C13 2.54359 1_555
C12 C10 2.60920 1_555
C12 C11 1.49982 1_555
C12 C13 1.55425 1_555
C12 C14 2.57130 1_555
C13 C11 2.54359 1_555
C13 C12 1.55425 1_555
C13 C14 1.53197 1_555
C13 C15 2.54787 1_555
C14 C12 2.57130 1_555
C14 C13 1.53197 1_555
C14 C15 1.52852 1_555
C14 C16 2.56124 1_555
C15 C13 2.54787 1_555
C15 C14 1.52852 1_555
C15 C16 1.54420 1_555
C16 C14 2.56124 1_555
C16 C15 1.54420 1_555
